data_2020279
loop_
_publ_author_name
'Ravikumar, Krishnan'
'Sridhar, Balasubramanian'
'Nanubolu, Jagadeesh Babu'
'Karthik, Govindaraju'
'Reddy, Basi Venkata Subba'

_publ_section_title
;
 Structural consequences of weak interactions in dispirooxindole
 derivatives
;
_journal_coeditor_code EG3191
_journal_issue 11
_journal_name_full 'Acta Crystallographica Section C'
_journal_page_first
;
;
_journal_paper_doi 10.1107/S2053229615019610
_journal_volume 71
_journal_year 2015
_chemical_formula_iupac 'C39 H30 N2 O4, 0.5C2 H3 N'
_chemical_formula_moiety 'C39 H30 N2 O4, 0.5(C2 H3 N)'
_chemical_formula_sum 'C40 H31.5 N2.5 O4'
_chemical_formula_weight 611.18
_chemical_melting_point 456
_chemical_name_systematic
'1''-Acetyl-1-benzyl-4',5'-diphenyl-4',5'-dihydrodispiro[indoline-3,2'-furan-3',3''-indoline]-2,2''-dione acetonitrile hemisolvate'
_space_group_crystal_system triclinic
_space_group_IT_number 2
_space_group_name_Hall '-P 1'
_space_group_name_H-M_alt 'P -1'
_symmetry_space_group_name_Hall '-P 1'
_symmetry_space_group_name_H-M 'P -1'
_atom_sites_solution_hydrogens geom
_audit_creation_method SHELXL-2014/7
_cell_angle_alpha 114.872(2)
_cell_angle_beta 98.465(2)
_cell_angle_gamma 99.397(2)
_cell_formula_units_Z 4
_cell_length_a 9.6940(5)
_cell_length_b 18.5810(10)
_cell_length_c 20.1552(11)
_cell_measurement_reflns_used 5108
_cell_measurement_temperature 294(2)
_cell_measurement_theta_max 25.36
_cell_measurement_theta_min 2.22
_cell_volume 3153.6(3)
_computing_cell_refinement
;
SAINT (Bruker, 2001)
;
_computing_data_collection
;
SMART (Bruker, 2001)
;
_computing_data_reduction
;
SAINT (Bruker, 2001)
;
_computing_molecular_graphics
;
DIAMOND (Brandenburg & Putz, 2005) and Mercury (Macrae <i>et al.</i>,
2008)
;
_computing_publication_material
;
SHELXL2014 (Sheldrick, 2015)
;
_computing_structure_refinement
;
SHELXL2014 (Sheldrick, 2015)
;
_computing_structure_solution
;
SHELXS97 (Sheldrick, 2008)
;
_diffrn_ambient_temperature 294(2)
_diffrn_measured_fraction_theta_full 0.997
_diffrn_measured_fraction_theta_max 0.942
_diffrn_measurement_device_type 'Bruker SMART APEX CCD area-detector'
_diffrn_measurement_method \w
_diffrn_radiation_type MoK\a
_diffrn_radiation_wavelength 0.71073
_diffrn_reflns_av_R_equivalents 0.0234
_diffrn_reflns_limit_h_max 12
_diffrn_reflns_limit_h_min -12
_diffrn_reflns_limit_k_max 24
_diffrn_reflns_limit_k_min -24
_diffrn_reflns_limit_l_max 26
_diffrn_reflns_limit_l_min -26
_diffrn_reflns_number 37306
_diffrn_reflns_theta_full 25.242
_diffrn_reflns_theta_max 28.350
_diffrn_reflns_theta_min 2.044
_exptl_absorpt_coefficient_mu 0.084
_exptl_absorpt_correction_T_max 0.99
_exptl_absorpt_correction_T_min 0.97
_exptl_absorpt_correction_type multi-scan
_exptl_absorpt_process_details
;
(SADABS; Bruker, 2001)
;
_exptl_crystal_colour colorless
_exptl_crystal_density_diffrn 1.287
_exptl_crystal_description plate
_exptl_crystal_F_000 1284
_exptl_crystal_size_max 0.180
_exptl_crystal_size_mid 0.080
_exptl_crystal_size_min 0.070
_refine_diff_density_max 0.269
_refine_diff_density_min -0.160
_refine_ls_extinction_method none
_refine_ls_goodness_of_fit_ref 1.015
_refine_ls_hydrogen_treatment constr
_refine_ls_matrix_type full
_refine_ls_number_parameters 870
_refine_ls_number_reflns 14817
_refine_ls_number_restraints 70
_refine_ls_restrained_S_all 1.018
_refine_ls_R_factor_all 0.0849
_refine_ls_R_factor_gt 0.0582
_refine_ls_shift/su_max 0.000
_refine_ls_shift/su_mean 0.000
_refine_ls_structure_factor_coef Fsqd
_refine_ls_weighting_details 'w=1/[\s^2^(Fo^2^)+(0.0630P)^2^+0.6698P] where P=(Fo^2^+2Fc^2^)/3'
_refine_ls_weighting_scheme calc
_refine_ls_wR_factor_gt 0.1325
_refine_ls_wR_factor_ref 0.1470
_reflns_number_gt 10357
_reflns_number_total 14817
_reflns_threshold_expression 'I > 2\s(I)'
_cod_data_source_file eg3191sup1.cif
_cod_data_source_block IV
_cod_database_code 2020279
_shelx_space_group_comment
;
The symmetry employed for this shelxl refinement is uniquely defined
by the following loop, which should always be used as a source of
symmetry information in preference to the above space-group names.
They are only intended as comments.
;
_shelx_estimated_absorpt_t_min 0.985
_shelx_estimated_absorpt_t_max 0.994

loop_
_space_group_symop_operation_xyz
'x, y, z'
'-x, -y, -z'

loop_
_atom_site_type_symbol
_atom_site_label
_atom_site_fract_x
_atom_site_fract_y
_atom_site_fract_z
_atom_site_U_iso_or_equiv
_atom_site_adp_type
_atom_site_calc_flag
_atom_site_occupancy
_atom_site_disorder_assembly
_atom_site_disorder_group
C C1A 0.9684(2) 0.65838(11) 0.32254(10) 0.0561(4) Uani d 1 . .
C C2A 0.9436(3) 0.64022(14) 0.38003(12) 0.0760(6) Uani d 1 . .
H H2A 1.0181 0.6525 0.4209 0.091 Uiso calc 1 . .
C C3A 0.8050(3) 0.60335(17) 0.37481(14) 0.0917(8) Uani d 1 . .
H H3A 0.7854 0.5901 0.4127 0.110 Uiso calc 1 . .
C C4A 0.6949(3) 0.58568(17) 0.31487(14) 0.0916(8) Uani d 1 . .
H H4A 0.6024 0.5592 0.3119 0.110 Uiso calc 1 . .
C C5A 0.7200(2) 0.60684(14) 0.25858(11) 0.0713(6) Uani d 1 . .
H H5A 0.6447 0.5957 0.2185 0.086 Uiso calc 1 . .
C C6A 0.85713(19) 0.64438(11) 0.26309(9) 0.0526(4) Uani d 1 . .
C C7A 0.91975(18) 0.67156(10) 0.21094(9) 0.0469(4) Uani d 1 . .
C C8A 1.08417(19) 0.68973(10) 0.24370(10) 0.0509(4) Uani d 1 . .
C C9A 0.90133(18) 0.64440(10) 0.08683(9) 0.0470(4) Uani d 1 . .
H H9A 1.0046 0.6633 0.0920 0.056 Uiso calc 1 . .
C C10A 0.83557(17) 0.71791(10) 0.11803(8) 0.0443(4) Uani d 1 . .
H H10A 0.7311 0.6947 0.1033 0.053 Uiso calc 1 . .
C C11A 0.87964(17) 0.75002(10) 0.20514(9) 0.0446(4) Uani d 1 . .
C C12A 0.99083(18) 0.83002(10) 0.25514(9) 0.0468(4) Uani d 1 . .
C C13A 1.12463(19) 0.86160(11) 0.24904(10) 0.0562(4) Uani d 1 . .
H H13A 1.1600 0.8321 0.2080 0.067 Uiso calc 1 . .
C C14A 1.2057(2) 0.93768(13) 0.30461(13) 0.0704(6) Uani d 1 . .
H H14A 1.2952 0.9597 0.3003 0.084 Uiso calc 1 . .
C C15A 1.1555(3) 0.98076(13) 0.36579(13) 0.0780(6) Uani d 1 . .
H H15A 1.2125 1.0313 0.4029 0.094 Uiso calc 1 . .
C C16A 1.0229(3) 0.95099(12) 0.37356(11) 0.0719(6) Uani d 1 . .
H H16A 0.9892 0.9804 0.4153 0.086 Uiso calc 1 . .
C C17A 0.9407(2) 0.87550(11) 0.31709(10) 0.0545(4) Uani d 1 . .
C C18A 0.7489(2) 0.76548(12) 0.23796(10) 0.0540(4) Uani d 1 . .
C C19A 0.86030(17) 0.77899(10) 0.08723(8) 0.0446(4) Uani d 1 . .
C C20A 0.98645(19) 0.80060(11) 0.06850(10) 0.0549(4) Uani d 1 . .
H H20A 1.0624 0.7779 0.0759 0.066 Uiso calc 1 . .
C C21A 1.0017(2) 0.85567(13) 0.03879(11) 0.0664(5) Uani d 1 . .
H H21A 1.0884 0.8707 0.0278 0.080 Uiso calc 1 . .
C C22A 0.8896(3) 0.88804(13) 0.02553(13) 0.0731(6) Uani d 1 . .
H H22A 0.8996 0.9246 0.0051 0.088 Uiso calc 1 . .
C C23A 0.7632(3) 0.86616(13) 0.04255(13) 0.0742(6) Uani d 1 . .
H H23A 0.6866 0.8877 0.0333 0.089 Uiso calc 1 . .
C C24A 0.7482(2) 0.81247(12) 0.07332(11) 0.0595(5) Uani d 1 . .
H H24A 0.6615 0.7985 0.0849 0.071 Uiso calc 1 . .
C C25A 0.82953(19) 0.58155(10) 0.00694(9) 0.0503(4) Uani d 1 . .
C C26A 0.9095(2) 0.55844(13) -0.04589(11) 0.0683(5) Uani d 1 . .
H H26A 1.0081 0.5819 -0.0322 0.082 Uiso calc 1 . .
C C27A 0.8442(3) 0.50041(15) -0.11946(12) 0.0866(7) Uani d 1 . .
H H27A 0.8989 0.4857 -0.1550 0.104 Uiso calc 1 . .
C C28A 0.7002(3) 0.46481(14) -0.14000(12) 0.0839(7) Uani d 1 . .
H H28A 0.6567 0.4256 -0.1894 0.101 Uiso calc 1 . .
C C29A 0.6206(3) 0.48690(13) -0.08796(12) 0.0778(6) Uani d 1 . .
H H29A 0.5224 0.4625 -0.1018 0.093 Uiso calc 1 . .
C C30A 0.6841(2) 0.54524(12) -0.01472(10) 0.0652(5) Uani d 1 . .
H H30A 0.6282 0.5602 0.0203 0.078 Uiso calc 1 . .
C C31A 1.2406(2) 0.69401(12) 0.35488(12) 0.0680(5) Uani d 1 . .
H H31A 1.3092 0.6882 0.3236 0.082 Uiso calc 1 . .
H H31B 1.2317 0.6490 0.3678 0.082 Uiso calc 1 . .
C C32A 1.29944(19) 0.77276(12) 0.42587(10) 0.0554(4) Uani d 1 . .
C C33A 1.2547(2) 0.84198(13) 0.43622(11) 0.0693(5) Uani d 1 . .
H H33A 1.1802 0.8397 0.4000 0.083 Uiso calc 1 . .
C C34A 1.3190(3) 0.91521(15) 0.49984(13) 0.0864(7) Uani d 1 . .
H H34A 1.2880 0.9619 0.5060 0.104 Uiso calc 1 . .
C C35A 1.4274(3) 0.91944(17) 0.55347(13) 0.0895(7) Uani d 1 . .
H H35A 1.4710 0.9691 0.5960 0.107 Uiso calc 1 . .
C C36A 1.4720(2) 0.85102(18) 0.54491(13) 0.0862(7) Uani d 1 . .
H H36A 1.5452 0.8537 0.5820 0.103 Uiso calc 1 . .
C C37A 1.4091(2) 0.77794(15) 0.48163(12) 0.0713(6) Uani d 1 . .
H H37A 1.4404 0.7314 0.4761 0.086 Uiso calc 1 . .
C C38A 0.7195(3) 0.85912(17) 0.36535(16) 0.0970(8) Uani d 1 . .
C C39A 0.5626(4) 0.8226(2) 0.3428(2) 0.1603(17) Uani d 1 . .
H H39A 0.5447 0.7661 0.3325 0.240 Uiso calc 1 . .
H H39B 0.5213 0.8263 0.2984 0.240 Uiso calc 1 . .
H H39C 0.5199 0.8517 0.3829 0.240 Uiso calc 1 . .
N N1A 1.10114(16) 0.68723(9) 0.31102(8) 0.0564(4) Uani d 1 . .
N N2A 0.79684(18) 0.83479(10) 0.30883(9) 0.0608(4) Uani d 1 . .
O O1A 1.17954(14) 0.70178(8) 0.21454(8) 0.0652(3) Uani d 1 . .
O O2A 0.87908(13) 0.60776(7) 0.13617(6) 0.0521(3) Uani d 1 . .
O O3A 0.62711(14) 0.72464(9) 0.20860(8) 0.0723(4) Uani d 1 . .
O O4A 0.7843(3) 0.90724(14) 0.42882(12) 0.1412(9) Uani d 1 . .
C C1B 0.4849(2) 0.65903(10) 0.82671(9) 0.0537(4) Uani d 1 . .
C C2B 0.5926(3) 0.66188(12) 0.88114(11) 0.0693(6) Uani d 1 . .
H H2B 0.5719 0.6538 0.9215 0.083 Uiso calc 1 . .
C C3B 0.7314(3) 0.67709(14) 0.87397(12) 0.0759(6) Uani d 1 . .
H H3B 0.8060 0.6801 0.9106 0.091 Uiso calc 1 . .
C C4B 0.7629(2) 0.68796(13) 0.81421(12) 0.0697(6) Uani d 1 . .
H H4B 0.8578 0.6967 0.8101 0.084 Uiso calc 1 . .
C C5B 0.6540(2) 0.68606(11) 0.75968(10) 0.0572(4) Uani d 1 . .
H H5B 0.6750 0.6935 0.7191 0.069 Uiso calc 1 . .
C C6B 0.51482(19) 0.67299(10) 0.76730(9) 0.0475(4) Uani d 1 . .
C C7B 0.37501(17) 0.66401(9) 0.71719(8) 0.0443(4) Uani d 1 . .
C C8B 0.2621(2) 0.63286(10) 0.75277(10) 0.0518(4) Uani d 1 . .
C C9B 0.25123(17) 0.61449(10) 0.59310(9) 0.0458(4) Uani d 1 . .
H H9B 0.1574 0.5849 0.5927 0.055 Uiso calc 1 . .
C C10B 0.26023(16) 0.70760(9) 0.62721(8) 0.0419(3) Uani d 1 . .
H H10B 0.3237 0.7294 0.6028 0.050 Uiso calc 1 . .
C C11B 0.34514(16) 0.74336(9) 0.71135(8) 0.0406(3) Uani d 1 . .
C C12B 0.29269(18) 0.79845(10) 0.77704(9) 0.0447(4) Uani d 1 . .
C C13B 0.1602(2) 0.79128(11) 0.79428(10) 0.0552(4) Uani d 1 . .
H H13B 0.0830 0.7473 0.7614 0.066 Uiso calc 1 . .
C C14B 0.1428(2) 0.85019(13) 0.86104(11) 0.0639(5) Uani d 1 . .
H H14B 0.0536 0.8457 0.8728 0.077 Uiso calc 1 . .
C C15B 0.2563(3) 0.91503(12) 0.90975(11) 0.0661(5) Uani d 1 . .
H H15B 0.2432 0.9536 0.9546 0.079 Uiso calc 1 . .
C C16B 0.3895(2) 0.92413(11) 0.89358(10) 0.0619(5) Uani d 1 . .
H H16B 0.4661 0.9683 0.9267 0.074 Uiso calc 1 . .
C C17B 0.40586(19) 0.86551(10) 0.82670(9) 0.0484(4) Uani d 1 . .
C C18B 0.49280(17) 0.79769(10) 0.72292(9) 0.0441(4) Uani d 1 . .
C C19B 0.11816(18) 0.72826(10) 0.61091(9) 0.0481(4) Uani d 1 . .
C C20B -0.0111(2) 0.68626(13) 0.61366(11) 0.0656(5) Uani d 1 . .
H H20B -0.0123 0.6444 0.6275 0.079 Uiso calc 1 . .
C C21B -0.1384(2) 0.70601(19) 0.59602(13) 0.0892(8) Uani d 1 . .
H H21B -0.2242 0.6776 0.5985 0.107 Uiso calc 1 . .
C C22B -0.1392(3) 0.7668(2) 0.57491(15) 0.1023(9) Uani d 1 . .
H H22B -0.2251 0.7799 0.5632 0.123 Uiso calc 1 . .
C C23B -0.0129(3) 0.80844(18) 0.57104(15) 0.0936(8) Uani d 1 . .
H H23B -0.0132 0.8495 0.5562 0.112 Uiso calc 1 . .
C C24B 0.1153(2) 0.78960(13) 0.58916(11) 0.0654(5) Uani d 1 . .
H H24B 0.2007 0.8185 0.5867 0.078 Uiso calc 1 . .
C C25B 0.27754(19) 0.57783(10) 0.51526(9) 0.0476(4) Uani d 1 . .
C C26B 0.1647(2) 0.53842(11) 0.45255(10) 0.0624(5) Uani d 1 . .
H H26B 0.0705 0.5342 0.4581 0.075 Uiso calc 1 . .
C C27B 0.1901(3) 0.50460(12) 0.38054(11) 0.0781(7) Uani d 1 . .
H H27B 0.1130 0.4782 0.3383 0.094 Uiso calc 1 . .
C C28B 0.3270(3) 0.51026(13) 0.37210(12) 0.0784(7) Uani d 1 . .
H H28B 0.3439 0.4877 0.3242 0.094 Uiso calc 1 . .
C C29B 0.4388(3) 0.54884(17) 0.43364(13) 0.0891(7) Uani d 1 . .
H H29B 0.5326 0.5524 0.4277 0.107 Uiso calc 1 . .
C C30B 0.4153(2) 0.58296(15) 0.50496(11) 0.0736(6) Uani d 1 . .
H H30B 0.4935 0.6098 0.5466 0.088 Uiso calc 1 . .
C C31B 0.2653(3) 0.61257(13) 0.86711(12) 0.0764(6) Uani d 1 . .
H H31C 0.2924 0.5638 0.8651 0.092 Uiso calc 1 . .
H H31D 0.1616 0.5982 0.8480 0.092 Uiso calc 1 . .
C C32B 0.3043(2) 0.67757(12) 0.94825(11) 0.0607(5) Uani d 1 . .
C C33B 0.3296(2) 0.75985(13) 0.96763(11) 0.0659(5) Uani d 1 . .
H H33B 0.3243 0.7767 0.9301 0.079 Uiso calc 1 . .
C C34B 0.3627(2) 0.81737(14) 1.04203(13) 0.0737(6) Uani d 1 . .
H H34B 0.3798 0.8728 1.0545 0.088 Uiso calc 1 . .
C C35B 0.3707(2) 0.79339(18) 1.09784(13) 0.0812(7) Uani d 1 . .
H H35B 0.3930 0.8325 1.1481 0.097 Uiso calc 1 . .
C C36B 0.3458(2) 0.71209(19) 1.07974(13) 0.0801(7) Uani d 1 . .
H H36B 0.3507 0.6958 1.1176 0.096 Uiso calc 1 . .
C C37B 0.3134(2) 0.65426(15) 1.00529(12) 0.0704(6) Uani d 1 . .
H H37B 0.2975 0.5990 0.9932 0.085 Uiso calc 1 . .
C C38B 0.6661(2) 0.91889(12) 0.83376(12) 0.0682(5) Uani d 1 . .
C C39B 0.7802(2) 0.91494(16) 0.79147(15) 0.0959(8) Uani d 1 . .
H H39D 0.8655 0.9572 0.8235 0.144 Uiso calc 1 . .
H H39E 0.7472 0.9227 0.7482 0.144 Uiso calc 1 . .
H H39F 0.8015 0.8624 0.7754 0.144 Uiso calc 1 . .
N N1B 0.33483(18) 0.63827(9) 0.81852(8) 0.0584(4) Uani d 1 . .
N N2B 0.52902(15) 0.86379(8) 0.79570(8) 0.0501(3) Uani d 1 . .
O O1B 0.13351(15) 0.60823(8) 0.72638(8) 0.0679(4) Uani d 1 . .
O O2B 0.36310(12) 0.60636(7) 0.64245(6) 0.0493(3) Uani d 1 . .
O O3B 0.56517(13) 0.78525(8) 0.67774(7) 0.0566(3) Uani d 1 . .
O O4B 0.68638(19) 0.96645(11) 0.89900(9) 0.1077(6) Uani d 1 . .
C C40 0.1678(18) 0.9849(10) 0.7561(8) 0.116(3) Uani d 0.654(19) A 2
H H40A 0.1530 1.0353 0.7916 0.175 Uiso calc 0.654(19) A 2
H H40B 0.1414 0.9430 0.7713 0.175 Uiso calc 0.654(19) A 2
H H40C 0.1093 0.9688 0.7070 0.175 Uiso calc 0.654(19) A 2
C C41 0.3157(15) 0.9959(6) 0.7539(6) 0.116(3) Uani d 0.654(19) A 2
N N3 0.4317(13) 1.0040(6) 0.7503(4) 0.141(2) Uani d 0.654(19) A 2
C C401 0.145(3) 0.980(2) 0.7664(17) 0.110(3) Uani d 0.346(19) A 1
H H40D 0.1046 0.9233 0.7317 0.165 Uiso calc 0.346(19) A 1
H H40E 0.0771 1.0111 0.7620 0.165 Uiso calc 0.346(19) A 1
H H40F 0.1671 0.9867 0.8169 0.165 Uiso calc 0.346(19) A 1
C C411 0.279(2) 1.0104(13) 0.7484(12) 0.117(3) Uani d 0.346(19) A 1
N N31 0.386(2) 1.0335(11) 0.7393(8) 0.137(4) Uani d 0.346(19) A 1

loop_
_atom_site_aniso_label
_atom_site_aniso_U_11
_atom_site_aniso_U_22
_atom_site_aniso_U_33
_atom_site_aniso_U_12
_atom_site_aniso_U_13
_atom_site_aniso_U_23
C1A 0.0607(11) 0.0518(10) 0.0471(10) 0.0046(8) 0.0027(8) 0.0212(8)
C2A 0.0857(16) 0.0852(15) 0.0537(12) 0.0080(12) 0.0018(10) 0.0381(11)
C3A 0.0991(19) 0.114(2) 0.0736(15) 0.0059(15) 0.0215(14) 0.0612(15)
C4A 0.0802(16) 0.114(2) 0.0795(16) -0.0117(14) 0.0156(13) 0.0569(15)
C5A 0.0603(12) 0.0853(15) 0.0577(12) -0.0074(10) 0.0030(9) 0.0357(11)
C6A 0.0543(10) 0.0520(10) 0.0429(9) 0.0020(8) 0.0036(8) 0.0203(8)
C7A 0.0477(9) 0.0462(9) 0.0383(8) 0.0041(7) 0.0041(7) 0.0162(7)
C8A 0.0516(10) 0.0402(9) 0.0509(10) 0.0084(7) 0.0063(8) 0.0147(7)
C9A 0.0498(9) 0.0459(9) 0.0404(8) 0.0071(7) 0.0071(7) 0.0181(7)
C10A 0.0370(8) 0.0482(9) 0.0388(8) 0.0043(7) 0.0037(6) 0.0158(7)
C11A 0.0412(8) 0.0474(9) 0.0395(8) 0.0064(7) 0.0072(7) 0.0170(7)
C12A 0.0509(10) 0.0440(9) 0.0401(8) 0.0089(7) 0.0036(7) 0.0175(7)
C13A 0.0505(10) 0.0563(10) 0.0544(10) 0.0037(8) 0.0025(8) 0.0252(9)
C14A 0.0611(12) 0.0622(12) 0.0739(14) -0.0060(10) -0.0070(10) 0.0334(11)
C15A 0.0869(16) 0.0474(11) 0.0712(14) -0.0012(11) -0.0109(12) 0.0168(10)
C16A 0.0974(17) 0.0508(11) 0.0532(11) 0.0234(11) 0.0062(11) 0.0127(9)
C17A 0.0639(11) 0.0484(10) 0.0487(10) 0.0159(8) 0.0101(8) 0.0204(8)
C18A 0.0507(11) 0.0631(11) 0.0498(10) 0.0140(9) 0.0140(8) 0.0267(9)
C19A 0.0440(9) 0.0449(9) 0.0368(8) 0.0083(7) 0.0051(7) 0.0137(7)
C20A 0.0487(10) 0.0645(11) 0.0554(10) 0.0158(8) 0.0116(8) 0.0305(9)
C21A 0.0657(12) 0.0717(13) 0.0693(13) 0.0105(10) 0.0212(10) 0.0399(11)
C22A 0.0903(16) 0.0645(13) 0.0782(14) 0.0232(11) 0.0211(12) 0.0434(11)
C23A 0.0776(15) 0.0709(13) 0.0897(15) 0.0370(11) 0.0208(12) 0.0442(12)
C24A 0.0530(11) 0.0624(11) 0.0646(12) 0.0199(9) 0.0151(9) 0.0281(10)
C25A 0.0614(11) 0.0439(9) 0.0407(9) 0.0117(8) 0.0071(8) 0.0171(7)
C26A 0.0667(12) 0.0666(12) 0.0592(12) 0.0230(10) 0.0174(10) 0.0142(10)
C27A 0.104(2) 0.0803(15) 0.0563(13) 0.0365(14) 0.0276(13) 0.0058(11)
C28A 0.1039(19) 0.0660(13) 0.0478(12) 0.0199(13) -0.0012(12) 0.0015(10)
C29A 0.0784(15) 0.0697(13) 0.0549(12) -0.0039(11) -0.0053(11) 0.0152(10)
C30A 0.0664(12) 0.0649(12) 0.0471(10) -0.0012(10) 0.0064(9) 0.0185(9)
C31A 0.0588(12) 0.0605(12) 0.0766(13) 0.0127(9) -0.0063(10) 0.0317(10)
C32A 0.0470(10) 0.0632(11) 0.0565(10) 0.0053(8) 0.0023(8) 0.0341(9)
C33A 0.0689(13) 0.0668(13) 0.0592(12) 0.0145(10) -0.0071(10) 0.0250(10)
C34A 0.0962(18) 0.0700(14) 0.0696(14) 0.0160(12) -0.0005(13) 0.0187(12)
C35A 0.0848(17) 0.0905(18) 0.0590(13) -0.0051(14) -0.0063(12) 0.0197(12)
C36A 0.0627(13) 0.121(2) 0.0629(14) -0.0017(14) -0.0115(11) 0.0484(15)
C37A 0.0549(11) 0.0931(16) 0.0731(13) 0.0107(11) 0.0008(10) 0.0521(13)
C38A 0.122(2) 0.0870(17) 0.0841(18) 0.0301(16) 0.0622(17) 0.0269(15)
C39A 0.128(3) 0.166(3) 0.156(3) 0.014(2) 0.110(3) 0.029(3)
N1A 0.0511(9) 0.0547(9) 0.0553(9) 0.0057(7) -0.0024(7) 0.0254(7)
N2A 0.0694(10) 0.0628(10) 0.0520(9) 0.0225(8) 0.0255(8) 0.0223(8)
O1A 0.0515(7) 0.0690(8) 0.0718(9) 0.0144(6) 0.0201(7) 0.0277(7)
O2A 0.0638(7) 0.0436(6) 0.0391(6) 0.0050(5) 0.0043(5) 0.0156(5)
O3A 0.0446(7) 0.0958(11) 0.0691(9) 0.0094(7) 0.0154(6) 0.0332(8)
O4A 0.178(2) 0.1246(17) 0.0826(14) 0.0274(16) 0.0698(15) 0.0033(12)
C1B 0.0722(12) 0.0414(9) 0.0421(9) 0.0146(8) 0.0061(8) 0.0166(7)
C2B 0.0922(17) 0.0653(12) 0.0499(11) 0.0264(11) 0.0039(10) 0.0276(10)
C3B 0.0847(16) 0.0747(14) 0.0567(12) 0.0324(12) -0.0092(11) 0.0232(11)
C4B 0.0595(12) 0.0682(13) 0.0676(13) 0.0222(10) -0.0005(10) 0.0213(11)
C5B 0.0573(11) 0.0573(11) 0.0524(10) 0.0193(9) 0.0092(8) 0.0203(9)
C6B 0.0572(10) 0.0400(8) 0.0386(8) 0.0138(7) 0.0042(7) 0.0134(7)
C7B 0.0501(9) 0.0410(8) 0.0363(8) 0.0094(7) 0.0071(7) 0.0143(7)
C8B 0.0621(11) 0.0401(9) 0.0470(9) 0.0060(8) 0.0115(8) 0.0171(7)
C9B 0.0430(9) 0.0443(9) 0.0415(8) 0.0057(7) 0.0050(7) 0.0153(7)
C10B 0.0418(8) 0.0448(8) 0.0355(8) 0.0084(7) 0.0085(6) 0.0161(7)
C11B 0.0412(8) 0.0406(8) 0.0370(8) 0.0089(6) 0.0085(6) 0.0157(7)
C12B 0.0531(10) 0.0425(8) 0.0379(8) 0.0143(7) 0.0104(7) 0.0170(7)
C13B 0.0578(11) 0.0598(11) 0.0477(10) 0.0171(9) 0.0167(8) 0.0221(8)
C14B 0.0707(13) 0.0750(13) 0.0571(11) 0.0331(11) 0.0289(10) 0.0307(10)
C15B 0.0971(16) 0.0577(11) 0.0474(10) 0.0345(11) 0.0266(11) 0.0193(9)
C16B 0.0847(14) 0.0442(10) 0.0466(10) 0.0149(9) 0.0119(9) 0.0129(8)
C17B 0.0599(10) 0.0413(9) 0.0430(9) 0.0136(8) 0.0098(8) 0.0187(7)
C18B 0.0442(9) 0.0437(9) 0.0429(8) 0.0094(7) 0.0054(7) 0.0206(7)
C19B 0.0476(9) 0.0527(9) 0.0361(8) 0.0153(7) 0.0076(7) 0.0130(7)
C20B 0.0492(11) 0.0809(14) 0.0599(11) 0.0136(10) 0.0102(9) 0.0277(10)
C21B 0.0476(12) 0.130(2) 0.0749(15) 0.0244(13) 0.0123(11) 0.0327(15)
C22B 0.0742(18) 0.139(3) 0.0887(18) 0.0631(18) 0.0099(14) 0.0381(18)
C23B 0.096(2) 0.1034(19) 0.0955(18) 0.0569(16) 0.0163(15) 0.0493(16)
C24B 0.0659(12) 0.0688(12) 0.0637(12) 0.0277(10) 0.0120(10) 0.0296(10)
C25B 0.0549(10) 0.0395(8) 0.0394(8) 0.0096(7) 0.0054(7) 0.0123(7)
C26B 0.0635(12) 0.0592(11) 0.0498(10) -0.0049(9) 0.0003(9) 0.0228(9)
C27B 0.1053(19) 0.0576(12) 0.0413(10) -0.0159(12) -0.0078(11) 0.0158(9)
C28B 0.121(2) 0.0583(12) 0.0502(12) 0.0227(13) 0.0314(13) 0.0160(10)
C29B 0.0911(17) 0.120(2) 0.0652(15) 0.0518(16) 0.0356(13) 0.0357(14)
C30B 0.0608(12) 0.1007(17) 0.0489(11) 0.0267(11) 0.0119(9) 0.0226(11)
C31B 0.1061(17) 0.0621(12) 0.0659(13) 0.0031(12) 0.0242(12) 0.0391(11)
C32B 0.0637(12) 0.0713(13) 0.0570(11) 0.0140(9) 0.0185(9) 0.0381(10)
C33B 0.0754(13) 0.0701(13) 0.0615(12) 0.0215(10) 0.0187(10) 0.0368(11)
C34B 0.0642(13) 0.0769(14) 0.0745(14) 0.0231(11) 0.0230(11) 0.0256(12)
C35B 0.0570(13) 0.118(2) 0.0595(13) 0.0228(13) 0.0221(10) 0.0286(14)
C36B 0.0622(13) 0.133(2) 0.0632(14) 0.0225(14) 0.0210(10) 0.0597(15)
C37B 0.0694(13) 0.0914(15) 0.0715(14) 0.0190(11) 0.0242(11) 0.0545(13)
C38B 0.0636(12) 0.0548(11) 0.0627(12) -0.0038(9) -0.0015(10) 0.0171(10)
C39B 0.0622(14) 0.0910(17) 0.0958(18) -0.0185(12) 0.0090(13) 0.0236(14)
N1B 0.0738(11) 0.0539(9) 0.0466(8) 0.0068(7) 0.0125(7) 0.0261(7)
N2B 0.0523(8) 0.0421(7) 0.0449(8) 0.0032(6) 0.0039(6) 0.0153(6)
O1B 0.0567(8) 0.0704(9) 0.0660(8) -0.0048(7) 0.0092(7) 0.0304(7)
O2B 0.0597(7) 0.0440(6) 0.0365(6) 0.0153(5) 0.0052(5) 0.0127(5)
O3B 0.0473(7) 0.0670(8) 0.0521(7) 0.0089(6) 0.0154(6) 0.0248(6)
O4B 0.0897(12) 0.0961(12) 0.0685(10) -0.0217(10) 0.0009(9) -0.0039(9)
C40 0.177(6) 0.090(4) 0.081(4) 0.035(4) 0.014(4) 0.043(4)
C41 0.175(6) 0.089(3) 0.081(3) 0.013(4) 0.017(4) 0.048(2)
N3 0.189(6) 0.122(4) 0.113(3) 0.014(4) 0.030(4) 0.064(3)
C401 0.162(7) 0.090(5) 0.083(5) 0.019(5) 0.021(5) 0.052(4)
C411 0.168(7) 0.096(5) 0.083(4) 0.016(5) 0.027(5) 0.042(4)
N31 0.178(7) 0.116(6) 0.104(5) 0.013(5) 0.032(5) 0.048(4)

loop_
_atom_type_symbol
_atom_type_description
_atom_type_scat_dispersion_real
_atom_type_scat_dispersion_imag
_atom_type_scat_source
C C 0.0033 0.0016 'International Tables Vol C Tables 4.2.6.8 and 6.1.1.4'
H H 0.0000 0.0000 'International Tables Vol C Tables 4.2.6.8 and 6.1.1.4'
N N 0.0061 0.0033 'International Tables Vol C Tables 4.2.6.8 and 6.1.1.4'
O O 0.0106 0.0060 'International Tables Vol C Tables 4.2.6.8 and 6.1.1.4'

loop_
_geom_angle_atom_site_label_1
_geom_angle_atom_site_label_2
_geom_angle_atom_site_label_3
_geom_angle
C2A C1A C6A 121.93(19)
C2A C1A N1A 127.99(18)
C6A C1A N1A 109.97(15)
C3A C2A C1A 117.6(2)
C3A C2A H2A 121.2
C1A C2A H2A 121.2
C4A C3A C2A 121.3(2)
C4A C3A H3A 119.4
C2A C3A H3A 119.4
C3A C4A C5A 120.7(2)
C3A C4A H4A 119.6
C5A C4A H4A 119.6
C6A C5A C4A 118.90(19)
C6A C5A H5A 120.6
C4A C5A H5A 120.6
C5A C6A C1A 119.45(17)
C5A C6A C7A 131.81(16)
C1A C6A C7A 108.63(15)
O2A C7A C6A 111.09(13)
O2A C7A C8A 110.17(13)
C6A C7A C8A 101.73(13)
O2A C7A C11A 105.43(12)
C6A C7A C11A 117.74(14)
C8A C7A C11A 110.66(12)
O1A C8A N1A 125.92(17)
O1A C8A C7A 126.73(16)
N1A C8A C7A 107.33(15)
O2A C9A C25A 108.70(13)
O2A C9A C10A 102.21(13)
C25A C9A C10A 115.24(14)
O2A C9A H9A 110.1
C25A C9A H9A 110.1
C10A C9A H9A 110.1
C19A C10A C9A 116.95(13)
C19A C10A C11A 118.33(13)
C9A C10A C11A 103.85(13)
C19A C10A H10A 105.5
C9A C10A H10A 105.5
C11A C10A H10A 105.5
C12A C11A C18A 101.70(13)
C12A C11A C10A 121.02(13)
C18A C11A C10A 109.68(13)
C12A C11A C7A 114.18(13)
C18A C11A C7A 108.42(13)
C10A C11A C7A 101.55(12)
C13A C12A C17A 119.06(16)
C13A C12A C11A 131.61(16)
C17A C12A C11A 109.32(15)
C12A C13A C14A 119.28(19)
C12A C13A H13A 120.4
C14A C13A H13A 120.4
C15A C14A C13A 120.7(2)
C15A C14A H14A 119.6
C13A C14A H14A 119.6
C14A C15A C16A 121.42(19)
C14A C15A H15A 119.3
C16A C15A H15A 119.3
C15A C16A C17A 117.7(2)
C15A C16A H16A 121.1
C17A C16A H16A 121.1
C16A C17A C12A 121.77(19)
C16A C17A N2A 128.54(18)
C12A C17A N2A 109.58(15)
O3A C18A N2A 126.33(17)
O3A C18A C11A 125.75(17)
N2A C18A C11A 107.91(15)
C20A C19A C24A 117.74(16)
C20A C19A C10A 123.55(15)
C24A C19A C10A 118.62(15)
C19A C20A C21A 120.96(17)
C19A C20A H20A 119.5
C21A C20A H20A 119.5
C22A C21A C20A 120.33(19)
C22A C21A H21A 119.8
C20A C21A H21A 119.8
C23A C22A C21A 119.40(19)
C23A C22A H22A 120.3
C21A C22A H22A 120.3
C22A C23A C24A 120.56(19)
C22A C23A H23A 119.7
C24A C23A H23A 119.7
C23A C24A C19A 120.98(18)
C23A C24A H24A 119.5
C19A C24A H24A 119.5
C26A C25A C30A 118.58(17)
C26A C25A C9A 120.10(17)
C30A C25A C9A 121.32(16)
C25A C26A C27A 120.4(2)
C25A C26A H26A 119.8
C27A C26A H26A 119.8
C28A C27A C26A 120.4(2)
C28A C27A H27A 119.8
C26A C27A H27A 119.8
C29A C28A C27A 119.6(2)
C29A C28A H28A 120.2
C27A C28A H28A 120.2
C28A C29A C30A 120.6(2)
C28A C29A H29A 119.7
C30A C29A H29A 119.7
C25A C30A C29A 120.5(2)
C25A C30A H30A 119.8
C29A C30A H30A 119.8
N1A C31A C32A 114.58(16)
N1A C31A H31A 108.6
C32A C31A H31A 108.6
N1A C31A H31B 108.6
C32A C31A H31B 108.6
H31A C31A H31B 107.6
C33A C32A C37A 118.19(19)
C33A C32A C31A 122.14(16)
C37A C32A C31A 119.55(18)
C32A C33A C34A 120.68(19)
C32A C33A H33A 119.7
C34A C33A H33A 119.7
C35A C34A C33A 120.4(2)
C35A C34A H34A 119.8
C33A C34A H34A 119.8
C34A C35A C36A 119.9(2)
C34A C35A H35A 120.0
C36A C35A H35A 120.0
C35A C36A C37A 120.1(2)
C35A C36A H36A 119.9
C37A C36A H36A 119.9
C36A C37A C32A 120.7(2)
C36A C37A H37A 119.7
C32A C37A H37A 119.7
O4A C38A N2A 118.8(3)
O4A C38A C39A 123.8(2)
N2A C38A C39A 117.5(3)
C38A C39A H39A 109.5
C38A C39A H39B 109.5
H39A C39A H39B 109.5
C38A C39A H39C 109.5
H39A C39A H39C 109.5
H39B C39A H39C 109.5
C8A N1A C1A 111.31(14)
C8A N1A C31A 122.81(17)
C1A N1A C31A 124.22(16)
C18A N2A C38A 126.30(19)
C18A N2A C17A 109.28(14)
C38A N2A C17A 124.35(19)
C7A O2A C9A 107.61(12)
C2B C1B C6B 121.57(19)
C2B C1B N1B 128.27(18)
C6B C1B N1B 110.06(15)
C3B C2B C1B 117.80(19)
C3B C2B H2B 121.1
C1B C2B H2B 121.1
C4B C3B C2B 121.62(19)
C4B C3B H3B 119.2
C2B C3B H3B 119.2
C3B C4B C5B 120.5(2)
C3B C4B H4B 119.7
C5B C4B H4B 119.7
C6B C5B C4B 118.40(19)
C6B C5B H5B 120.8
C4B C5B H5B 120.8
C5B C6B C1B 120.01(16)
C5B C6B C7B 131.15(16)
C1B C6B C7B 108.66(15)
O2B C7B C6B 110.38(13)
O2B C7B C8B 111.72(13)
C6B C7B C8B 101.88(13)
O2B C7B C11B 104.88(12)
C6B C7B C11B 118.19(13)
C8B C7B C11B 109.94(13)
O1B C8B N1B 126.59(17)
O1B C8B C7B 125.91(16)
N1B C8B C7B 107.50(15)
O2B C9B C25B 107.71(13)
O2B C9B C10B 105.40(12)
C25B C9B C10B 114.39(13)
O2B C9B H9B 109.7
C25B C9B H9B 109.7
C10B C9B H9B 109.7
C19B C10B C9B 114.46(13)
C19B C10B C11B 118.57(13)
C9B C10B C11B 104.63(12)
C19B C10B H10B 106.1
C9B C10B H10B 106.1
C11B C10B H10B 106.1
C12B C11B C18B 101.56(12)
C12B C11B C10B 122.99(13)
C18B C11B C10B 108.99(12)
C12B C11B C7B 113.15(12)
C18B C11B C7B 106.36(12)
C10B C11B C7B 102.87(11)
C13B C12B C17B 119.13(15)
C13B C12B C11B 131.46(15)
C17B C12B C11B 109.39(14)
C12B C13B C14B 119.50(18)
C12B C13B H13B 120.3
C14B C13B H13B 120.3
C15B C14B C13B 120.41(19)
C15B C14B H14B 119.8
C13B C14B H14B 119.8
C14B C15B C16B 121.30(18)
C14B C15B H15B 119.4
C16B C15B H15B 119.3
C15B C16B C17B 118.00(18)
C15B C16B H16B 121.0
C17B C16B H16B 121.0
C16B C17B C12B 121.65(17)
C16B C17B N2B 128.47(17)
C12B C17B N2B 109.83(14)
O3B C18B N2B 126.06(15)
O3B C18B C11B 125.69(15)
N2B C18B C11B 108.25(13)
C24B C19B C20B 117.99(17)
C24B C19B C10B 118.93(16)
C20B C19B C10B 123.03(17)
C21B C20B C19B 120.7(2)
C21B C20B H20B 119.7
C19B C20B H20B 119.7
C22B C21B C20B 120.6(2)
C22B C21B H21B 119.7
C20B C21B H21B 119.7
C21B C22B C23B 119.7(2)
C21B C22B H22B 120.2
C23B C22B H22B 120.2
C22B C23B C24B 120.2(3)
C22B C23B H23B 119.9
C24B C23B H23B 119.9
C23B C24B C19B 120.9(2)
C23B C24B H24B 119.6
C19B C24B H24B 119.6
C26B C25B C30B 118.13(17)
C26B C25B C9B 120.90(16)
C30B C25B C9B 120.96(15)
C25B C26B C27B 120.5(2)
C25B C26B H26B 119.7
C27B C26B H26B 119.7
C28B C27B C26B 120.08(19)
C28B C27B H27B 120.0
C26B C27B H27B 120.0
C29B C28B C27B 119.8(2)
C29B C28B H28B 120.1
C27B C28B H28B 120.1
C28B C29B C30B 120.8(2)
C28B C29B H29B 119.6
C30B C29B H29B 119.6
C25B C30B C29B 120.7(2)
C25B C30B H30B 119.6
C29B C30B H30B 119.6
N1B C31B C32B 113.30(16)
N1B C31B H31C 108.9
C32B C31B H31C 108.9
N1B C31B H31D 108.9
C32B C31B H31D 108.9
H31C C31B H31D 107.7
C33B C32B C37B 118.51(19)
C33B C32B C31B 122.05(17)
C37B C32B C31B 119.44(19)
C34B C33B C32B 120.6(2)
C34B C33B H33B 119.7
C32B C33B H33B 119.7
C35B C34B C33B 120.3(2)
C35B C34B H34B 119.9
C33B C34B H34B 119.9
C36B C35B C34B 120.0(2)
C36B C35B H35B 120.0
C34B C35B H35B 120.0
C35B C36B C37B 119.9(2)
C35B C36B H36B 120.0
C37B C36B H36B 120.0
C36B C37B C32B 120.7(2)
C36B C37B H37B 119.6
C32B C37B H37B 119.6
O4B C38B N2B 118.9(2)
O4B C38B C39B 122.5(2)
N2B C38B C39B 118.58(18)
C38B C39B H39D 109.5
C38B C39B H39E 109.5
H39D C39B H39E 109.5
C38B C39B H39F 109.5
H39D C39B H39F 109.5
H39E C39B H39F 109.5
C8B N1B C1B 111.15(15)
C8B N1B C31B 123.50(17)
C1B N1B C31B 124.62(17)
C18B N2B C38B 126.07(16)
C18B N2B C17B 109.15(13)
C38B N2B C17B 124.76(15)
C7B O2B C9B 109.27(12)
C41 C40 H40A 109.5
C41 C40 H40B 109.5
H40A C40 H40B 109.5
C41 C40 H40C 109.5
H40A C40 H40C 109.5
H40B C40 H40C 109.5
N3 C41 C40 178.2(12)
C411 C401 H40D 109.5
C411 C401 H40E 109.5
H40D C401 H40E 109.5
C411 C401 H40F 109.5
H40D C401 H40F 109.5
H40E C401 H40F 109.5
N31 C411 C401 175(3)

loop_
_geom_bond_atom_site_label_1
_geom_bond_atom_site_label_2
_geom_bond_distance
C1A C2A 1.378(3)
C1A C6A 1.390(2)
C1A N1A 1.402(2)
C2A C3A 1.372(3)
C2A H2A 0.9300
C3A C4A 1.371(3)
C3A H3A 0.9300
C4A C5A 1.388(3)
C4A H4A 0.9300
C5A C6A 1.368(3)
C5A H5A 0.9300
C6A C7A 1.504(2)
C7A O2A 1.4147(19)
C7A C8A 1.555(2)
C7A C11A 1.614(2)
C8A O1A 1.206(2)
C8A N1A 1.364(2)
C9A O2A 1.4434(19)
C9A C25A 1.505(2)
C9A C10A 1.532(2)
C9A H9A 0.9800
C10A C19A 1.509(2)
C10A C11A 1.561(2)
C10A H10A 0.9800
C11A C12A 1.511(2)
C11A C18A 1.527(2)
C12A C13A 1.379(2)
C12A C17A 1.391(2)
C13A C14A 1.384(3)
C13A H13A 0.9300
C14A C15A 1.368(3)
C14A H14A 0.9300
C15A C16A 1.372(3)
C15A H15A 0.9300
C16A C17A 1.386(3)
C16A H16A 0.9300
C17A N2A 1.424(2)
C18A O3A 1.201(2)
C18A N2A 1.406(2)
C19A C20A 1.379(2)
C19A C24A 1.387(2)
C20A C21A 1.386(3)
C20A H20A 0.9300
C21A C22A 1.370(3)
C21A H21A 0.9300
C22A C23A 1.365(3)
C22A H22A 0.9300
C23A C24A 1.379(3)
C23A H23A 0.9300
C24A H24A 0.9300
C25A C26A 1.374(3)
C25A C30A 1.376(3)
C26A C27A 1.385(3)
C26A H26A 0.9300
C27A C28A 1.362(3)
C27A H27A 0.9300
C28A C29A 1.358(3)
C28A H28A 0.9300
C29A C30A 1.379(3)
C29A H29A 0.9300
C30A H30A 0.9300
C31A N1A 1.457(2)
C31A C32A 1.497(3)
C31A H31A 0.9700
C31A H31B 0.9700
C32A C33A 1.367(3)
C32A C37A 1.388(3)
C33A C34A 1.380(3)
C33A H33A 0.9300
C34A C35A 1.358(3)
C34A H34A 0.9300
C35A C36A 1.360(4)
C35A H35A 0.9300
C36A C37A 1.373(3)
C36A H36A 0.9300
C37A H37A 0.9300
C38A O4A 1.204(3)
C38A N2A 1.412(3)
C38A C39A 1.476(4)
C39A H39A 0.9600
C39A H39B 0.9600
C39A H39C 0.9600
C1B C2B 1.376(3)
C1B C6B 1.387(2)
C1B N1B 1.408(2)
C2B C3B 1.371(3)
C2B H2B 0.9300
C3B C4B 1.370(3)
C3B H3B 0.9300
C4B C5B 1.392(3)
C4B H4B 0.9300
C5B C6B 1.375(3)
C5B H5B 0.9300
C6B C7B 1.505(2)
C7B O2B 1.4074(18)
C7B C8B 1.556(2)
C7B C11B 1.596(2)
C8B O1B 1.208(2)
C8B N1B 1.361(2)
C9B O2B 1.4319(19)
C9B C25B 1.505(2)
C9B C10B 1.551(2)
C9B H9B 0.9800
C10B C19B 1.516(2)
C10B C11B 1.568(2)
C10B H10B 0.9800
C11B C12B 1.512(2)
C11B C18B 1.534(2)
C12B C13B 1.380(2)
C12B C17B 1.393(2)
C13B C14B 1.388(3)
C13B H13B 0.9300
C14B C15B 1.372(3)
C14B H14B 0.9300
C15B C16B 1.379(3)
C15B H15B 0.9300
C16B C17B 1.383(2)
C16B H16B 0.9300
C17B N2B 1.425(2)
C18B O3B 1.1996(19)
C18B N2B 1.406(2)
C19B C24B 1.385(3)
C19B C20B 1.386(3)
C20B C21B 1.383(3)
C20B H20B 0.9300
C21B C22B 1.366(4)
C21B H21B 0.9300
C22B C23B 1.368(4)
C22B H22B 0.9300
C23B C24B 1.384(3)
C23B H23B 0.9300
C24B H24B 0.9300
C25B C26B 1.372(2)
C25B C30B 1.376(3)
C26B C27B 1.397(3)
C26B H26B 0.9300
C27B C28B 1.355(3)
C27B H27B 0.9300
C28B C29B 1.353(3)
C28B H28B 0.9300
C29B C30B 1.377(3)
C29B H29B 0.9300
C30B H30B 0.9300
C31B N1B 1.458(2)
C31B C32B 1.511(3)
C31B H31C 0.9700
C31B H31D 0.9700
C32B C33B 1.377(3)
C32B C37B 1.385(3)
C33B C34B 1.375(3)
C33B H33B 0.9300
C34B C35B 1.370(3)
C34B H34B 0.9300
C35B C36B 1.366(4)
C35B H35B 0.9300
C36B C37B 1.378(3)
C36B H36B 0.9300
C37B H37B 0.9300
C38B O4B 1.199(2)
C38B N2B 1.413(2)
C38B C39B 1.485(3)
C39B H39D 0.9600
C39B H39E 0.9600
C39B H39F 0.9600
C40 C41 1.425(11)
C40 H40A 0.9600
C40 H40B 0.9600
C40 H40C 0.9600
C41 N3 1.127(9)
C401 C411 1.485(17)
C401 H40D 0.9600
C401 H40E 0.9600
C401 H40F 0.9600
C411 N31 1.128(15)

loop_
_geom_hbond_atom_site_label_D
_geom_hbond_atom_site_label_H
_geom_hbond_atom_site_label_A
_geom_hbond_site_symmetry_A
_geom_hbond_distance_DH
_geom_hbond_distance_HA
_geom_hbond_distance_DA
_geom_hbond_angle_DHA
C5A H5A O3A . 0.93 2.52 2.974(3) 111
C5B H5B O3B . 0.93 2.50 3.086(2) 121
C9A H9A O1A . 0.98 2.52 3.122(2) 119
C9B H9B O1B . 0.98 2.60 3.107(2) 113
C10A H10A O3A . 0.98 2.38 2.900(2) 113
C10B H10B O3B . 0.98 2.38 2.8883(19) 111
C13A H13A O1A . 0.93 2.52 2.911(2) 106
C13B H13B O1B . 0.93 2.53 3.033(2) 114
C16A H16A O4A . 0.93 2.34 2.856(3) 115
C16B H16B O4B . 0.93 2.29 2.830(3) 117
C27B H27B O1B 2_566 0.93 2.46 3.308(3) 151
C31A H31A O1A . 0.97 2.50 2.872(3) 103
C31B H31D O1B . 0.97 2.51 2.896(3) 103
C34A H34A O4A 2_776 0.93 2.50 3.387(4) 159
C3B H3B Cg1(C19A--C24A) 1_556 0.93 2.99 3.472(2) 114
C24B H24B Cg2(C32A--C37A) 1_455 0.93 2.83 3.637(2) 146
C39A H39C Cg2(C32A--C37A) 1_455 0.96 2.84 3.690(4) 148
C33A H33A Cg3(C12A--C17A) . 0.93 2.75 3.578(2) 149
C33B H33B Cg4(C12B--C17B) . 0.93 2.77 3.680(3) 165

loop_
_geom_torsion_atom_site_label_1
_geom_torsion_atom_site_label_2
_geom_torsion_atom_site_label_3
_geom_torsion_atom_site_label_4
_geom_torsion
C6A C1A C2A C3A 3.4(3)
N1A C1A C2A C3A -172.3(2)
C1A C2A C3A C4A -0.4(4)
C2A C3A C4A C5A -1.9(5)
C3A C4A C5A C6A 1.2(4)
C4A C5A C6A C1A 1.7(3)
C4A C5A C6A C7A 177.3(2)
C2A C1A C6A C5A -4.1(3)
N1A C1A C6A C5A 172.28(18)
C2A C1A C6A C7A 179.33(18)
N1A C1A C6A C7A -4.3(2)
C5A C6A C7A O2A -50.2(3)
C1A C6A C7A O2A 125.79(16)
C5A C6A C7A C8A -167.4(2)
C1A C6A C7A C8A 8.56(18)
C5A C6A C7A C11A 71.5(3)
C1A C6A C7A C11A -112.54(17)
O2A C7A C8A O1A 50.2(2)
C6A C7A C8A O1A 168.12(17)
C11A C7A C8A O1A -66.0(2)
O2A C7A C8A N1A -128.04(14)
C6A C7A C8A N1A -10.14(17)
C11A C7A C8A N1A 115.76(15)
O2A C9A C10A C19A 170.70(12)
C25A C9A C10A C19A -71.61(18)
O2A C9A C10A C11A 38.35(15)
C25A C9A C10A C11A 156.04(13)
C19A C10A C11A C12A -22.5(2)
C9A C10A C11A C12A 109.04(16)
C19A C10A C11A C18A 95.30(17)
C9A C10A C11A C18A -133.17(14)
C19A C10A C11A C7A -150.15(14)
C9A C10A C11A C7A -18.61(15)
O2A C7A C11A C12A -139.34(14)
C6A C7A C11A C12A 96.12(17)
C8A C7A C11A C12A -20.23(18)
O2A C7A C11A C18A 108.09(14)
C6A C7A C11A C18A -16.44(18)
C8A C7A C11A C18A -132.80(14)
O2A C7A C11A C10A -7.39(15)
C6A C7A C11A C10A -131.93(14)
C8A C7A C11A C10A 111.71(14)
C18A C11A C12A C13A -168.43(18)
C10A C11A C12A C13A -46.7(3)
C7A C11A C12A C13A 75.0(2)
C18A C11A C12A C17A 12.18(17)
C10A C11A C12A C17A 133.90(16)
C7A C11A C12A C17A -104.35(16)
C17A C12A C13A C14A 0.0(3)
C11A C12A C13A C14A -179.37(17)
C12A C13A C14A C15A 1.2(3)
C13A C14A C15A C16A -1.2(3)
C14A C15A C16A C17A -0.1(3)
C15A C16A C17A C12A 1.3(3)
C15A C16A C17A N2A -174.41(19)
C13A C12A C17A C16A -1.2(3)
C11A C12A C17A C16A 178.23(16)
C13A C12A C17A N2A 175.18(15)
C11A C12A C17A N2A -5.34(19)
C12A C11A C18A O3A 166.16(18)
C10A C11A C18A O3A 36.9(2)
C7A C11A C18A O3A -73.2(2)
C12A C11A C18A N2A -14.86(17)
C10A C11A C18A N2A -144.13(14)
C7A C11A C18A N2A 105.80(15)
C9A C10A C19A C20A -36.2(2)
C11A C10A C19A C20A 89.18(19)
C9A C10A C19A C24A 140.47(16)
C11A C10A C19A C24A -94.14(18)
C24A C19A C20A C21A 1.8(3)
C10A C19A C20A C21A 178.49(16)
C19A C20A C21A C22A -1.8(3)
C20A C21A C22A C23A 0.6(3)
C21A C22A C23A C24A 0.5(3)
C22A C23A C24A C19A -0.4(3)
C20A C19A C24A C23A -0.7(3)
C10A C19A C24A C23A -177.54(17)
O2A C9A C25A C26A -120.18(18)
C10A C9A C25A C26A 125.84(18)
O2A C9A C25A C30A 58.9(2)
C10A C9A C25A C30A -55.1(2)
C30A C25A C26A C27A 0.6(3)
C9A C25A C26A C27A 179.8(2)
C25A C26A C27A C28A -0.9(4)
C26A C27A C28A C29A 0.4(4)
C27A C28A C29A C30A 0.3(4)
C26A C25A C30A C29A 0.1(3)
C9A C25A C30A C29A -179.06(18)
C28A C29A C30A C25A -0.5(3)
N1A C31A C32A C33A -21.3(3)
N1A C31A C32A C37A 162.68(18)
C37A C32A C33A C34A 1.1(3)
C31A C32A C33A C34A -175.0(2)
C32A C33A C34A C35A -0.4(4)
C33A C34A C35A C36A -0.7(4)
C34A C35A C36A C37A 1.0(4)
C35A C36A C37A C32A -0.2(4)
C33A C32A C37A C36A -0.8(3)
C31A C32A C37A C36A 175.4(2)
O1A C8A N1A C1A -169.93(17)
C7A C8A N1A C1A 8.35(19)
O1A C8A N1A C31A -4.1(3)
C7A C8A N1A C31A 174.22(15)
C2A C1A N1A C8A 173.3(2)
C6A C1A N1A C8A -2.8(2)
C2A C1A N1A C31A 7.7(3)
C6A C1A N1A C31A -168.44(17)
C32A C31A N1A C8A 109.3(2)
C32A C31A N1A C1A -86.6(2)
O3A C18A N2A C38A 14.7(3)
C11A C18A N2A C38A -164.3(2)
O3A C18A N2A C17A -168.39(19)
C11A C18A N2A C17A 12.64(19)
O4A C38A N2A C18A 162.4(2)
C39A C38A N2A C18A -16.8(4)
O4A C38A N2A C17A -14.2(4)
C39A C38A N2A C17A 166.7(3)
C16A C17A N2A C18A 171.40(19)
C12A C17A N2A C18A -4.7(2)
C16A C17A N2A C38A -11.6(3)
C12A C17A N2A C38A 172.3(2)
C6A C7A O2A C9A 161.66(14)
C8A C7A O2A C9A -86.38(15)
C11A C7A O2A C9A 33.05(16)
C25A C9A O2A C7A -167.77(13)
C10A C9A O2A C7A -45.49(15)
C6B C1B C2B C3B -1.6(3)
N1B C1B C2B C3B 174.53(18)
C1B C2B C3B C4B -1.0(3)
C2B C3B C4B C5B 1.8(3)
C3B C4B C5B C6B -0.1(3)
C4B C5B C6B C1B -2.4(3)
C4B C5B C6B C7B -176.96(17)
C2B C1B C6B C5B 3.3(3)
N1B C1B C6B C5B -173.44(15)
C2B C1B C6B C7B 178.96(16)
N1B C1B C6B C7B 2.23(19)
C5B C6B C7B O2B 49.8(2)
C1B C6B C7B O2B -125.18(14)
C5B C6B C7B C8B 168.62(17)
C1B C6B C7B C8B -6.39(17)
C5B C6B C7B C11B -70.8(2)
C1B C6B C7B C11B 114.15(16)
O2B C7B C8B O1B -53.4(2)
C6B C7B C8B O1B -171.25(17)
C11B C7B C8B O1B 62.6(2)
O2B C7B C8B N1B 126.40(14)
C6B C7B C8B N1B 8.56(17)
C11B C7B C8B N1B -117.59(15)
O2B C9B C10B C19B -151.19(13)
C25B C9B C10B C19B 90.69(17)
O2B C9B C10B C11B -19.76(15)
C25B C9B C10B C11B -137.89(14)
C19B C10B C11B C12B -0.8(2)
C9B C10B C11B C12B -129.78(15)
C19B C10B C11B C18B -119.22(15)
C9B C10B C11B C18B 111.78(14)
C19B C10B C11B C7B 128.19(15)
C9B C10B C11B C7B -0.81(15)
O2B C7B C11B C12B 156.30(13)
C6B C7B C11B C12B -80.24(18)
C8B C7B C11B C12B 36.05(17)
O2B C7B C11B C18B -93.05(14)
C6B C7B C11B C18B 30.41(18)
C8B C7B C11B C18B 146.71(13)
O2B C7B C11B C10B 21.47(15)
C6B C7B C11B C10B 144.93(14)
C8B C7B C11B C10B -98.77(14)
C18B C11B C12B C13B 170.33(17)
C10B C11B C12B C13B 48.4(3)
C7B C11B C12B C13B -76.1(2)
C18B C11B C12B C17B -11.33(16)
C10B C11B C12B C17B -133.26(15)
C7B C11B C12B C17B 102.26(15)
C17B C12B C13B C14B -0.9(3)
C11B C12B C13B C14B 177.30(17)
C12B C13B C14B C15B -0.2(3)
C13B C14B C15B C16B 0.8(3)
C14B C15B C16B C17B -0.3(3)
C15B C16B C17B C12B -0.8(3)
C15B C16B C17B N2B 176.13(17)
C13B C12B C17B C16B 1.4(3)
C11B C12B C17B C16B -177.18(15)
C13B C12B C17B N2B -176.03(15)
C11B C12B C17B N2B 5.40(18)
C12B C11B C18B O3B -167.17(16)
C10B C11B C18B O3B -36.0(2)
C7B C11B C18B O3B 74.26(19)
C12B C11B C18B N2B 13.48(16)
C10B C11B C18B N2B 144.64(13)
C7B C11B C18B N2B -105.08(14)
C9B C10B C19B C24B -135.80(16)
C11B C10B C19B C24B 99.90(18)
C9B C10B C19B C20B 41.4(2)
C11B C10B C19B C20B -82.9(2)
C24B C19B C20B C21B -0.8(3)
C10B C19B C20B C21B -178.00(18)
C19B C20B C21B C22B 0.6(3)
C20B C21B C22B C23B 0.2(4)
C21B C22B C23B C24B -0.7(4)
C22B C23B C24B C19B 0.5(4)
C20B C19B C24B C23B 0.2(3)
C10B C19B C24B C23B 177.60(19)
O2B C9B C25B C26B 146.23(16)
C10B C9B C25B C26B -96.97(19)
O2B C9B C25B C30B -33.8(2)
C10B C9B C25B C30B 83.0(2)
C30B C25B C26B C27B 0.1(3)
C9B C25B C26B C27B 179.99(17)
C25B C26B C27B C28B 0.2(3)
C26B C27B C28B C29B -0.1(4)
C27B C28B C29B C30B -0.4(4)
C26B C25B C30B C29B -0.5(3)
C9B C25B C30B C29B 179.6(2)
C28B C29B C30B C25B 0.7(4)
N1B C31B C32B C33B 34.0(3)
N1B C31B C32B C37B -146.8(2)
C37B C32B C33B C34B -0.2(3)
C31B C32B C33B C34B 179.0(2)
C32B C33B C34B C35B -0.1(3)
C33B C34B C35B C36B 0.0(3)
C34B C35B C36B C37B 0.3(3)
C35B C36B C37B C32B -0.6(3)
C33B C32B C37B C36B 0.6(3)
C31B C32B C37B C36B -178.6(2)
O1B C8B N1B C1B 171.97(18)
C7B C8B N1B C1B -7.84(18)
O1B C8B N1B C31B 1.4(3)
C7B C8B N1B C31B -178.45(16)
C2B C1B N1B C8B -172.69(18)
C6B C1B N1B C8B 3.8(2)
C2B C1B N1B C31B -2.2(3)
C6B C1B N1B C31B 174.24(17)
C32B C31B N1B C8B -128.2(2)
C32B C31B N1B C1B 62.4(3)
O3B C18B N2B C38B -12.2(3)
C11B C18B N2B C38B 167.18(16)
O3B C18B N2B C17B 169.51(16)
C11B C18B N2B C17B -11.14(17)
O4B C38B N2B C18B -171.1(2)
C39B C38B N2B C18B 8.2(3)
O4B C38B N2B C17B 6.9(3)
C39B C38B N2B C17B -173.77(19)
C16B C17B N2B C18B -173.46(17)
C12B C17B N2B C18B 3.74(18)
C16B C17B N2B C38B 8.2(3)
C12B C17B N2B C38B -174.61(16)
C6B C7B O2B C9B -164.71(13)
C8B C7B O2B C9B 82.68(16)
C11B C7B O2B C9B -36.38(15)
C25B C9B O2B C7B 158.62(13)
C10B C9B O2B C7B 36.10(16)

_cod_database_fobs_code 2020279
